data_7151530
loop_
_publ_author_name
'Uno, Hidemitsu'
'Inoue, Kentarou'
'Inoue, Takashi'
'Ono, Noboru'

_publ_section_title
;
 Oligocyclization of 2-(hydroxymethyl)pyrroles with electron-withdrawing
 groups at \b-positions: formation and structural elucidation of
 porphyrinogens and hexaphyrinogens
;
_journal_coden_ASTM OBCRAK
_journal_issue 21
_journal_name_full 'Organic & Biomolecular Chemistry'
_journal_page_first 3857
_journal_page_last 3865
_journal_paper_doi 10.1039/b307132d
_journal_volume 1
_journal_year 2003
_chemical_formula_moiety
;
C84 H66 Cl12 N6 O12, 2(C6 H5 Cl), 2(C3 H2.5 Cl0.5), 2(C3 H2.5 Cl0.5)
;
_chemical_formula_sum 'C108 H86 Cl16 N6 O12'
_chemical_formula_weight 2227.15
_space_group_IT_number 14
_symmetry_cell_setting monoclinic
_symmetry_Int_Tables_number 14
_symmetry_space_group_name_Hall '-P 2yn'
_symmetry_space_group_name_H-M 'P 1 21/n 1'
_cell_angle_alpha 90
_cell_angle_beta 94.823(7)
_cell_angle_gamma 90
_cell_formula_units_Z 2
_cell_length_a 18.487(2)
_cell_length_b 15.093(2)
_cell_length_c 19.312(1)
_cell_measurement_reflns_used 25
_cell_measurement_temperature 296.2
_cell_measurement_theta_max 15.0
_cell_measurement_theta_min 14.1
_cell_volume 5369.4(10)
_computing_cell_refinement 'MSC/AFC Diffractometer Control'
_computing_data_collection 'MSC/AFC Diffractometer Control'
_computing_data_reduction 'teXsan Ver. 1.11'
_computing_molecular_graphics 'Ortep-3 and Mercury '
_computing_publication_material 'teXsan Ver. 1.11'
_computing_structure_refinement 'teXsan Ver. 1.10'
_computing_structure_solution SIR92
_diffrn_measured_fraction_theta_full 0.9993
_diffrn_measured_fraction_theta_max 0.9993
_diffrn_measurement_device_type 'Rigaku AFC5R'
_diffrn_measurement_method w-2q
_diffrn_radiation_type 'Mo Ka'
_diffrn_radiation_wavelength 0.7107
_diffrn_reflns_av_R_equivalents 0.027
_diffrn_reflns_limit_h_max 24
_diffrn_reflns_limit_h_min 0
_diffrn_reflns_limit_k_max 0
_diffrn_reflns_limit_k_min -19
_diffrn_reflns_limit_l_max 25
_diffrn_reflns_limit_l_min -25
_diffrn_reflns_number 13179
_diffrn_reflns_theta_full 27.50
_diffrn_reflns_theta_max 27.50
_diffrn_standards_decay_% 2.34
_diffrn_standards_interval_count 150
_diffrn_standards_number 3
_exptl_absorpt_coefficient_mu 0.471
_exptl_absorpt_correction_T_max 0.872
_exptl_absorpt_correction_T_min 0.799
_exptl_absorpt_correction_type psi-scan
_exptl_absorpt_process_details '(North, Phillips & Mathews, 1968)'
_exptl_crystal_colour colorless
_exptl_crystal_density_diffrn 1.377
_exptl_crystal_description octahedron
_exptl_crystal_F_000 2288
_exptl_crystal_size_max 0.500
_exptl_crystal_size_mid 0.400
_exptl_crystal_size_min 0.300
_refine_diff_density_max 1.04
_refine_diff_density_min -1.01
_refine_ls_goodness_of_fit_ref 1.668
_refine_ls_hydrogen_treatment noref
_refine_ls_number_parameters 562
_refine_ls_number_reflns 12312
_refine_ls_R_factor_gt 0.0880
_refine_ls_shift/su_max 0.0270
_refine_ls_structure_factor_coef Fsqd
_refine_ls_weighting_details 'w = 1/[s^2^(Fo^2^) + (0.04900(Max(Fo^2^,0) + 2Fc^2^)/3)^2^]'
_refine_ls_weighting_scheme calc
_refine_ls_wR_factor_ref 0.2471
_reflns_number_gt 4422
_reflns_number_total 12318
_reflns_threshold_expression F^2^>2.0s(F^2^)
_cod_data_source_file b307132d.txt
_cod_data_source_block 4a-4PhCl
_cod_depositor_comments
;
The following automatic conversions were performed:
data name '_geom_hbond_site_distance_dh' replaced with
'_geom_hbond_distance_DH' as specified in the replacement file
'/home/antanas/src/cod-tools/trunk/data/replacement-values/replacement_tags.lst'.

data
name '_geom_hbond_site_distance_ha' replaced with
'_geom_hbond_distance_HA' as specified in the replacement file
'/home/antanas/src/cod-tools/trunk/data/replacement-values/replacement_tags.lst'.

data
name '_geom_hbond_site_distance_da' replaced with
'_geom_hbond_distance_DA' as specified in the replacement file
'/home/antanas/src/cod-tools/trunk/data/replacement-values/replacement_tags.lst'.

Automatic conversion script
Id: cif_correct_tags 5005 2017-03-03 11:38:54Z antanas 
;
_cod_original_cell_volume 5369.2(8)
_cod_original_sg_symbol_Hall '-P 2yn '
_cod_original_sg_symbol_H-M 'P 21/n '
_cod_original_formula_sum 'C108 H86 Cl16 N6 O12 '
_cod_database_code 7151530

loop_
_symmetry_equiv_pos_as_xyz
x,y,z
1/2-x,1/2+y,1/2-z
-x,-y,-z
1/2+x,1/2-y,1/2+z

loop_
_atom_site_label
_atom_site_type_symbol
_atom_site_fract_x
_atom_site_fract_y
_atom_site_fract_z
_atom_site_U_iso_or_equiv
_atom_site_adp_type
_atom_site_occupancy
_atom_site_calc_flag
_atom_site_refinement_flags
_atom_site_disorder_assembly
_atom_site_disorder_group
Cl(1) Cl 0.5222(1) 0.1635(2) 0.7929(1) 0.1383(9) Uani 1.00 d . . .
Cl(2) Cl 0.3895(1) 0.3820(1) 0.6029(1) 0.1113(7) Uani 1.00 d . . .
Cl(3) Cl 0.56968(10) 0.7401(1) 0.54889(8) 0.0877(6) Uani 1.00 d . . .
Cl(4) Cl 0.5755(1) 0.7893(1) 0.82587(10) 0.1228(8) Uani 1.00 d . . .
Cl(5) Cl 0.3010(1) 0.4455(1) 0.44812(10) 0.1045(7) Uani 1.00 d . . .
Cl(6) Cl 0.12751(9) 0.7020(1) 0.53381(9) 0.0874(6) Uani 1.00 d . . .
Cl(7) Cl 0.1904(3) 0.9553(3) 0.4093(2) 0.264(2) Uani 1.00 d . . .
Cl(8A) Cl 0.4373(6) 0.7167(7) 1.0768(4) 0.288(5) Uani 0.50 d P . .
Cl(8B) Cl 0.2748(3) 0.1661(5) 0.5349(5) 0.275(4) Uani 0.50 d P . .
O(1) O 0.4943(2) 0.1281(2) 0.6163(2) 0.062(1) Uani 1.00 d . . .
O(2) O 0.5798(2) 0.1430(2) 0.5414(2) 0.068(1) Uani 1.00 d . . .
O(3) O 0.6953(2) 0.6701(3) 0.7294(2) 0.066(1) Uani 1.00 d . . .
O(4) O 0.6950(2) 0.5222(3) 0.7375(2) 0.068(1) Uani 1.00 d . . .
O(5) O 0.2152(2) 0.5245(2) 0.6384(2) 0.055(1) Uani 1.00 d . . .
O(6) O 0.3113(2) 0.5548(3) 0.7105(2) 0.066(1) Uani 1.00 d . . .
N(1) N 0.6230(2) 0.3764(3) 0.6631(2) 0.050(1) Uani 1.00 d . . .
N(2) N 0.4667(2) 0.5687(3) 0.7052(2) 0.048(1) Uani 1.00 d . . .
N(3) N 0.3647(2) 0.7146(3) 0.5412(2) 0.050(1) Uani 1.00 d . . .
C(1) C 0.6277(3) 0.3045(3) 0.6205(2) 0.049(2) Uani 1.00 d . . .
C(2) C 0.5652(3) 0.2534(3) 0.6266(2) 0.044(1) Uani 1.00 d . . .
C(3) C 0.5234(3) 0.2990(3) 0.6755(2) 0.046(1) Uani 1.00 d . . .
C(4) C 0.5599(3) 0.3727(3) 0.6968(2) 0.046(1) Uani 1.00 d . . .
C(5) C 0.5442(3) 0.4407(3) 0.7492(2) 0.052(2) Uani 1.00 d . . .
C(6) C 0.5351(3) 0.5342(3) 0.7230(2) 0.047(2) Uani 1.00 d . . .
C(7) C 0.5835(3) 0.6019(3) 0.7176(2) 0.047(2) Uani 1.00 d . . .
C(8) C 0.5438(3) 0.6800(3) 0.6945(2) 0.046(2) Uani 1.00 d . . .
C(9) C 0.4719(3) 0.6567(3) 0.6879(2) 0.045(2) Uani 1.00 d . . .
C(10) C 0.4053(3) 0.7106(3) 0.6678(2) 0.049(2) Uani 1.00 d . . .
C(11) C 0.3586(2) 0.6766(3) 0.6043(2) 0.045(1) Uani 1.00 d . . .
C(12) C 0.3025(2) 0.6169(3) 0.5975(2) 0.045(1) Uani 1.00 d . . .
C(13) C 0.2746(2) 0.6180(3) 0.5257(2) 0.045(1) Uani 1.00 d . . .
C(14) C 0.3140(2) 0.6794(3) 0.4932(2) 0.046(1) Uani 1.00 d . . .
C(15) C 0.3073(3) 0.7100(3) 0.4185(3) 0.054(2) Uani 1.00 d . . .
C(16) C 0.5496(3) 0.1724(3) 0.5903(3) 0.050(2) Uani 1.00 d . . .
C(17) C 0.4691(3) 0.0468(4) 0.5827(3) 0.072(2) Uani 1.00 d . . .
C(18) C 0.4261(5) -0.0014(5) 0.6314(4) 0.121(3) Uani 1.00 d . . .
C(19) C 0.4526(3) 0.2723(3) 0.6990(2) 0.045(1) Uani 1.00 d . . .
C(20) C 0.4453(3) 0.2120(4) 0.7528(3) 0.073(2) Uani 1.00 d . . .
C(21) C 0.3797(5) 0.1906(5) 0.7765(4) 0.100(3) Uani 1.00 d . . .
C(22) C 0.3177(5) 0.2272(7) 0.7402(7) 0.136(4) Uani 1.00 d . . .
C(23) C 0.3213(4) 0.2836(6) 0.6886(5) 0.107(3) Uani 1.00 d . . .
C(24) C 0.3881(3) 0.3057(4) 0.6695(3) 0.070(2) Uani 1.00 d . . .
C(25) C 0.6628(3) 0.5913(4) 0.7291(3) 0.053(2) Uani 1.00 d . . .
C(26) C 0.7738(3) 0.6726(4) 0.7342(3) 0.071(2) Uani 1.00 d . . .
C(27) C 0.7930(3) 0.7576(5) 0.7019(4) 0.092(2) Uani 1.00 d . . .
C(28) C 0.5740(3) 0.7698(3) 0.6863(3) 0.051(2) Uani 1.00 d . . .
C(29) C 0.5890(3) 0.8038(4) 0.6230(3) 0.066(2) Uani 1.00 d . . .
C(30) C 0.6224(4) 0.8868(4) 0.6159(4) 0.084(2) Uani 1.00 d . . .
C(31) C 0.6390(4) 0.9352(5) 0.6756(6) 0.107(3) Uani 1.00 d . . .
C(32) C 0.6234(4) 0.9075(5) 0.7386(4) 0.095(3) Uani 1.00 d . . .
C(33) C 0.5914(3) 0.8260(4) 0.7433(3) 0.073(2) Uani 1.00 d . . .
C(34) C 0.2783(3) 0.5638(3) 0.6537(3) 0.048(2) Uani 1.00 d . . .
C(35) C 0.1865(3) 0.4682(4) 0.6915(3) 0.070(2) Uani 1.00 d . . .
C(36) C 0.1212(4) 0.4230(6) 0.6597(4) 0.127(3) Uani 1.00 d . . .
C(37) C 0.2108(3) 0.5694(3) 0.4932(2) 0.047(2) Uani 1.00 d . . .
C(38) C 0.2156(3) 0.4885(4) 0.4578(3) 0.063(2) Uani 1.00 d . . .
C(39) C 0.1550(5) 0.4428(4) 0.4315(3) 0.088(3) Uani 1.00 d . . .
C(40) C 0.0880(4) 0.4798(6) 0.4376(4) 0.093(3) Uani 1.00 d . . .
C(41) C 0.0793(3) 0.5582(5) 0.4678(3) 0.076(2) Uani 1.00 d . . .
C(42) C 0.1403(3) 0.6021(4) 0.4951(2) 0.054(2) Uani 1.00 d . . .
C(43) C 0.1800(4) 0.9352(4) 0.4919(3) 0.1589 Uiso 1.00 d G . .
C(44) C 0.2385(3) 0.9126(4) 0.5389(4) 0.1589 Uiso 1.00 d G . .
C(45) C 0.2275(3) 0.8965(4) 0.6084(3) 0.1589 Uiso 1.00 d G . .
C(46) C 0.1580(4) 0.9031(4) 0.6309(3) 0.1589 Uiso 1.00 d G . .
C(47) C 0.0994(3) 0.9257(4) 0.5839(4) 0.1589 Uiso 1.00 d G . .
C(48) C 0.1104(3) 0.9418(4) 0.5144(3) 0.1589 Uiso 1.00 d G . .
C(49A) C 0.396(1) 0.710(1) 0.9961(6) 0.1410 Uiso 0.50 d G . .
C(49B) C 0.1909(6) 0.166(1) 0.5505(9) 0.1288 Uiso 0.50 d G . .
C(50A) C 0.4472(6) 0.698(1) 0.9478(10) 0.1410 Uiso 0.50 d G . .
C(50B) C 0.1655(8) 0.149(1) 0.6153(7) 0.1288 Uiso 0.50 d G . .
C(51A) C 0.4260(8) 0.664(1) 0.8822(8) 0.1410 Uiso 0.50 d G . .
C(51B) C 0.0918(8) 0.158(1) 0.6243(6) 0.1288 Uiso 0.50 d G . .
C(52A) C 0.3536(10) 0.641(1) 0.8650(7) 0.1410 Uiso 0.50 d G . .
C(52B) C 0.0434(5) 0.184(1) 0.5685(8) 0.1288 Uiso 0.50 d G . .
C(53A) C 0.3025(6) 0.652(1) 0.9134(10) 0.1410 Uiso 0.50 d G . .
C(53B) C 0.0688(8) 0.201(1) 0.5038(6) 0.1288 Uiso 0.50 d G . .
C(54A) C 0.3237(9) 0.687(1) 0.9789(8) 0.1410 Uiso 0.50 d G . .
C(54B) C 0.1426(9) 0.192(1) 0.4948(6) 0.1288 Uiso 0.50 d G . .
H(1N) H 0.6581 0.4224 0.6687 0.0597 Uiso 1.00 calc . . .
H(2N) H 0.4226 0.5364 0.7050 0.0578 Uiso 1.00 calc . . .
H(3N) H 0.3991 0.7589 0.5318 0.0602 Uiso 1.00 calc . . .
H(5a) H 0.5007 0.4241 0.7686 0.0619 Uiso 1.00 calc . . .
H(5b) H 0.5833 0.4403 0.7845 0.0619 Uiso 1.00 calc . . .
H(10a) H 0.3762 0.7113 0.7061 0.0588 Uiso 1.00 calc . . .
H(10b) H 0.4202 0.7693 0.6583 0.0588 Uiso 1.00 calc . . .
H(15a) H 0.2966 0.7715 0.4167 0.0653 Uiso 1.00 calc . . .
H(15b) H 0.2695 0.6781 0.3932 0.0653 Uiso 1.00 calc . . .
H(17a) H 0.4398 0.0600 0.5412 0.0867 Uiso 1.00 calc . . .
H(17b) H 0.5093 0.0118 0.5719 0.0867 Uiso 1.00 calc . . .
H(18a) H 0.3853 0.0336 0.6410 0.1448 Uiso 1.00 calc . . .
H(18b) H 0.4098 -0.0558 0.6110 0.1448 Uiso 1.00 calc . . .
H(18c) H 0.4552 -0.0124 0.6732 0.1448 Uiso 1.00 calc . . .
H(21) H 0.3765 0.1528 0.8155 0.1198 Uiso 1.00 calc . . .
H(22) H 0.2713 0.2106 0.7533 0.1625 Uiso 1.00 calc . . .
H(23) H 0.2785 0.3084 0.6657 0.1284 Uiso 1.00 calc . . .
H(26a) H 0.7929 0.6706 0.7814 0.0855 Uiso 1.00 calc . . .
H(26b) H 0.7923 0.6241 0.7097 0.0855 Uiso 1.00 calc . . .
H(27a) H 0.8443 0.7632 0.7039 0.1102 Uiso 1.00 calc . . .
H(27b) H 0.7735 0.7587 0.6548 0.1102 Uiso 1.00 calc . . .
H(27c) H 0.7734 0.8054 0.7263 0.1102 Uiso 1.00 calc . . .
H(30) H 0.6331 0.9085 0.5717 0.1010 Uiso 1.00 calc . . .
H(31) H 0.6627 0.9907 0.6720 0.1288 Uiso 1.00 calc . . .
H(32) H 0.6342 0.9431 0.7787 0.1137 Uiso 1.00 calc . . .
H(35a) H 0.2219 0.4257 0.7075 0.0838 Uiso 1.00 calc . . .
H(35b) H 0.1740 0.5036 0.7294 0.0838 Uiso 1.00 calc . . .
H(36a) H 0.0864 0.4658 0.6429 0.1525 Uiso 1.00 calc . . .
H(36b) H 0.1341 0.3871 0.6222 0.1525 Uiso 1.00 calc . . .
H(36c) H 0.1012 0.3868 0.6935 0.1525 Uiso 1.00 calc . . .
H(39) H 0.1594 0.3869 0.4097 0.1056 Uiso 1.00 calc . . .
H(40) H 0.0461 0.4483 0.4194 0.1112 Uiso 1.00 calc . . .
H(41) H 0.0323 0.5829 0.4704 0.0913 Uiso 1.00 calc . . .
H(44) H 0.2859(4) 0.9082(6) 0.5236(6) 0.1589 Uiso 1.00 calc G . .
H(45) H 0.2674(4) 0.8811(6) 0.6404(5) 0.1589 Uiso 1.00 calc G . .
H(46) H 0.1505(6) 0.8921(6) 0.6782(3) 0.1589 Uiso 1.00 calc G . .
H(47) H 0.0521(3) 0.9301(6) 0.5992(5) 0.1589 Uiso 1.00 calc G . .
H(48) H 0.0706(4) 0.9572(6) 0.4825(5) 0.1589 Uiso 1.00 calc G . .
H(50A) H 0.4965(7) 0.714(2) 0.959(1) 0.1410 Uiso 0.50 calc G . .
H(50B) H 0.198(1) 0.132(2) 0.6532(10) 0.1288 Uiso 0.50 calc G . .
H(51A) H 0.461(1) 0.656(2) 0.849(1) 0.1410 Uiso 0.50 calc G . .
H(51B) H 0.074(1) 0.147(2) 0.6684(7) 0.1288 Uiso 0.50 calc G . .
H(52A) H 0.339(1) 0.617(2) 0.8204(8) 0.1410 Uiso 0.50 calc G . .
H(52B) H -0.0068(6) 0.190(2) 0.575(1) 0.1288 Uiso 0.50 calc G . .
H(53A) H 0.2532(7) 0.637(2) 0.902(1) 0.1410 Uiso 0.50 calc G . .
H(53B) H 0.036(1) 0.218(2) 0.4658(8) 0.1288 Uiso 0.50 calc G . .
H(54A) H 0.289(1) 0.695(2) 1.012(1) 0.1410 Uiso 0.50 calc G . .
H(54B) H 0.160(1) 0.203(2) 0.4507(8) 0.1288 Uiso 0.50 calc G . .

loop_
_atom_site_aniso_label
_atom_site_aniso_U_11
_atom_site_aniso_U_22
_atom_site_aniso_U_33
_atom_site_aniso_U_12
_atom_site_aniso_U_13
_atom_site_aniso_U_23
Cl(1) 0.119(2) 0.166(2) 0.123(2) -0.038(1) -0.029(1) 0.093(2)
Cl(2) 0.123(2) 0.099(1) 0.104(1) 0.032(1) -0.034(1) 0.003(1)
Cl(3) 0.099(1) 0.101(1) 0.0636(10) -0.002(1) 0.0082(9) 0.0025(9)
Cl(4) 0.171(2) 0.125(2) 0.074(1) -0.038(2) 0.020(1) -0.039(1)
Cl(5) 0.106(1) 0.106(1) 0.100(1) 0.040(1) 0.005(1) -0.024(1)
Cl(6) 0.0634(10) 0.090(1) 0.109(1) 0.0191(9) 0.0061(9) -0.0177(10)
Cl(7) 0.372(6) 0.251(4) 0.165(3) 0.018(4) -0.003(3) 0.007(3)
Cl(8A) 0.31(1) 0.35(1) 0.201(8) -0.031(10) 0.011(7) -0.061(8)
Cl(8B) 0.148(5) 0.283(8) 0.42(1) -0.116(5) 0.177(7) -0.230(8)
O(1) 0.072(3) 0.052(2) 0.064(2) -0.010(2) 0.020(2) -0.009(2)
O(2) 0.074(3) 0.061(2) 0.075(3) -0.002(2) 0.031(2) -0.006(2)
O(3) 0.037(2) 0.064(3) 0.094(3) -0.007(2) -0.005(2) -0.007(2)
O(4) 0.051(2) 0.062(3) 0.089(3) 0.006(2) -0.012(2) -0.002(2)
O(5) 0.048(2) 0.068(2) 0.051(2) -0.012(2) 0.006(2) 0.005(2)
O(6) 0.050(2) 0.095(3) 0.052(2) -0.013(2) 0.008(2) 0.008(2)
N(1) 0.050(3) 0.051(3) 0.048(2) -0.012(2) 0.003(2) 0.003(2)
N(2) 0.042(2) 0.054(3) 0.048(2) -0.007(2) 0.000(2) -0.007(2)
N(3) 0.038(2) 0.058(3) 0.055(3) -0.007(2) 0.006(2) 0.004(2)
C(1) 0.049(3) 0.051(3) 0.048(3) 0.002(3) 0.006(2) 0.008(3)
C(2) 0.046(3) 0.047(3) 0.040(3) -0.005(2) 0.007(2) 0.001(2)
C(3) 0.046(3) 0.047(3) 0.046(3) -0.003(3) 0.005(2) 0.009(2)
C(4) 0.047(3) 0.050(3) 0.042(3) -0.001(3) 0.011(2) 0.004(2)
C(5) 0.047(3) 0.058(3) 0.050(3) -0.005(3) 0.006(2) 0.002(3)
C(6) 0.047(3) 0.055(3) 0.040(3) -0.001(3) 0.006(2) -0.003(2)
C(7) 0.038(3) 0.049(3) 0.054(3) -0.006(3) 0.002(2) -0.004(3)
C(8) 0.044(3) 0.047(3) 0.047(3) -0.006(3) 0.001(2) -0.008(2)
C(9) 0.042(3) 0.044(3) 0.047(3) 0.001(2) 0.000(2) -0.006(2)
C(10) 0.045(3) 0.048(3) 0.053(3) -0.006(2) 0.002(2) -0.007(2)
C(11) 0.036(3) 0.051(3) 0.049(3) 0.010(2) 0.005(2) 0.003(3)
C(12) 0.035(3) 0.056(3) 0.045(3) -0.009(2) 0.002(2) -0.005(2)
C(13) 0.037(3) 0.051(3) 0.046(3) 0.000(2) 0.004(2) 0.000(2)
C(14) 0.034(3) 0.060(3) 0.045(3) 0.001(3) 0.003(2) -0.001(3)
C(15) 0.048(3) 0.063(4) 0.053(3) -0.005(3) 0.008(2) 0.004(3)
C(16) 0.046(3) 0.051(3) 0.055(3) 0.002(3) 0.006(3) 0.014(3)
C(17) 0.078(4) 0.053(4) 0.087(4) -0.010(3) 0.007(3) -0.011(3)
C(18) 0.146(7) 0.084(5) 0.138(7) -0.053(5) 0.038(6) -0.020(5)
C(19) 0.040(3) 0.053(3) 0.043(3) 0.001(2) 0.007(2) -0.007(2)
C(20) 0.068(4) 0.089(5) 0.064(4) -0.033(4) 0.013(3) -0.003(3)
C(21) 0.122(7) 0.100(6) 0.085(5) -0.053(5) 0.046(5) -0.008(4)
C(22) 0.082(6) 0.124(9) 0.21(1) -0.041(6) 0.070(7) -0.072(8)
C(23) 0.052(5) 0.094(6) 0.177(9) -0.014(4) 0.017(5) -0.023(6)
C(24) 0.066(4) 0.062(4) 0.082(4) 0.005(3) 0.003(3) -0.011(3)
C(25) 0.042(3) 0.066(4) 0.050(3) -0.007(3) -0.007(2) -0.006(3)
C(26) 0.038(3) 0.090(5) 0.086(4) -0.008(3) -0.002(3) -0.011(4)
C(27) 0.045(4) 0.094(5) 0.134(6) -0.015(4) 0.003(4) -0.005(4)
C(28) 0.038(3) 0.054(3) 0.060(3) 0.001(3) 0.001(2) -0.001(3)
C(29) 0.046(3) 0.061(4) 0.088(4) -0.003(3) -0.003(3) 0.008(3)
C(30) 0.078(5) 0.059(4) 0.115(6) -0.014(4) 0.010(4) 0.029(4)
C(31) 0.091(6) 0.068(5) 0.161(8) -0.028(4) -0.007(6) -0.005(6)
C(32) 0.094(5) 0.077(5) 0.112(6) -0.020(4) 0.001(5) -0.022(5)
C(33) 0.063(4) 0.065(4) 0.091(5) -0.018(3) 0.000(3) -0.011(4)
C(34) 0.037(3) 0.066(4) 0.039(3) 0.000(3) 0.006(2) -0.008(3)
C(35) 0.063(4) 0.066(4) 0.084(4) -0.009(3) 0.024(3) 0.019(3)
C(36) 0.101(6) 0.146(8) 0.134(7) -0.060(6) 0.012(5) 0.025(6)
C(37) 0.053(3) 0.053(3) 0.036(3) -0.003(3) 0.005(2) 0.000(2)
C(38) 0.074(4) 0.065(4) 0.051(3) -0.002(3) 0.010(3) 0.000(3)
C(39) 0.118(6) 0.068(4) 0.077(4) -0.034(5) -0.002(4) -0.015(3)
C(40) 0.070(5) 0.123(7) 0.084(5) -0.028(5) 0.004(4) -0.007(5)
C(41) 0.064(4) 0.096(5) 0.066(4) -0.015(4) -0.004(3) -0.006(4)
C(42) 0.045(3) 0.070(4) 0.047(3) -0.014(3) 0.000(2) 0.006(3)

loop_
_atom_type_symbol
_atom_type_description
_atom_type_scat_dispersion_real
_atom_type_scat_dispersion_imag
_atom_type_scat_source
C C 0.003 0.002
;International Tables for Crystallography
(1992, Vol. C, Tables 4.2.6.8 and 6.1.1.1)
;
H H 0.000 0.000
;International Tables for Crystallography
(1992, Vol. C, Table 6.1.1.2)
;
O O 0.011 0.006
;International Tables for Crystallography
(1992, Vol. C, Tables 4.2.6.8 and 6.1.1.1)
;
N N 0.006 0.003
;International Tables for Crystallography
(1992, Vol. C, Tables 4.2.6.8 and 6.1.1.1)
;
Cl Cl 0.148 0.159
;International Tables for Crystallography
(1992, Vol. C, Tables 4.2.6.8 and 6.1.1.1)
;

loop_
_geom_angle_atom_site_label_1
_geom_angle_atom_site_label_2
_geom_angle_atom_site_label_3
_geom_angle
_geom_angle_site_symmetry_1
_geom_angle_site_symmetry_2
_geom_angle_site_symmetry_3
_geom_angle_publ_flag
C(16) O(1) C(17) 118.5(4) . . . yes
C(25) O(3) C(26) 118.2(4) . . . yes
C(34) O(5) C(35) 118.0(4) . . . yes
C(1) N(1) C(4) 110.4(4) . . . yes
C(1) N(1) H(1N) 124.8 . . . no
C(4) N(1) H(1N) 124.8 . . . no
C(6) N(2) C(9) 110.0(4) . . . yes
C(6) N(2) H(2N) 125.0 . . . no
C(9) N(2) H(2N) 125.0 . . . no
C(11) N(3) C(14) 109.8(4) . . . yes
C(11) N(3) H(3N) 125.1 . . . no
C(14) N(3) H(3N) 125.0 . . . no
N(1) C(1) C(2) 106.9(4) . . . yes
N(1) C(1) C(15) 121.1(4) . . 3_666 yes
C(2) C(1) C(15) 131.9(5) . . 3_666 yes
C(1) C(2) C(3) 106.4(4) . . . yes
C(1) C(2) C(16) 124.4(5) . . . yes
C(3) C(2) C(16) 129.3(4) . . . yes
C(2) C(3) C(4) 108.2(4) . . . yes
C(2) C(3) C(19) 127.5(4) . . . yes
C(4) C(3) C(19) 124.3(4) . . . yes
N(1) C(4) C(3) 108.0(4) . . . yes
N(1) C(4) C(5) 120.8(4) . . . yes
C(3) C(4) C(5) 131.1(5) . . . yes
C(4) C(5) C(6) 116.2(4) . . . yes
C(4) C(5) H(5a) 107.8 . . . no
C(4) C(5) H(5b) 107.8 . . . no
C(6) C(5) H(5a) 107.8 . . . no
C(6) C(5) H(5b) 107.7 . . . no
H(5a) C(5) H(5b) 109.4 . . . no
N(2) C(6) C(5) 120.7(4) . . . yes
N(2) C(6) C(7) 106.8(4) . . . yes
C(5) C(6) C(7) 132.2(4) . . . yes
C(6) C(7) C(8) 108.4(4) . . . yes
C(6) C(7) C(25) 123.7(5) . . . yes
C(8) C(7) C(25) 127.7(5) . . . yes
C(7) C(8) C(9) 106.5(4) . . . yes
C(7) C(8) C(28) 126.6(4) . . . yes
C(9) C(8) C(28) 126.6(4) . . . yes
N(2) C(9) C(8) 108.2(4) . . . yes
N(2) C(9) C(10) 120.9(4) . . . yes
C(8) C(9) C(10) 130.8(4) . . . yes
C(9) C(10) C(11) 114.9(4) . . . yes
C(9) C(10) H(10a) 108.1 . . . no
C(9) C(10) H(10b) 108.1 . . . no
C(11) C(10) H(10a) 108.1 . . . no
C(11) C(10) H(10b) 108.1 . . . no
H(10a) C(10) H(10b) 109.5 . . . no
N(3) C(11) C(10) 119.6(4) . . . yes
N(3) C(11) C(12) 108.1(4) . . . yes
C(10) C(11) C(12) 132.0(4) . . . yes
C(11) C(12) C(13) 107.0(4) . . . yes
C(11) C(12) C(34) 124.7(4) . . . yes
C(13) C(12) C(34) 128.3(4) . . . yes
C(12) C(13) C(14) 106.8(4) . . . yes
C(12) C(13) C(37) 127.6(4) . . . yes
C(14) C(13) C(37) 125.3(4) . . . yes
N(3) C(14) C(13) 108.3(4) . . . yes
N(3) C(14) C(15) 121.6(4) . . . yes
C(13) C(14) C(15) 130.1(4) . . . yes
C(1) C(15) C(14) 115.8(4) 3_666 . . yes
C(1) C(15) H(15a) 107.5 3_666 . . no
C(1) C(15) H(15b) 104.9 3_666 . . no
C(14) C(15) H(15a) 109.5 . . . no
C(14) C(15) H(15b) 109.4 . . . no
H(15a) C(15) H(15b) 109.5 . . . no
O(1) C(16) O(2) 121.1(5) . . . yes
O(1) C(16) C(2) 111.6(4) . . . yes
O(2) C(16) C(2) 127.2(5) . . . yes
O(1) C(17) C(18) 107.6(5) . . . yes
O(1) C(17) H(17a) 109.9 . . . no
O(1) C(17) H(17b) 110.0 . . . no
C(18) C(17) H(17a) 109.9 . . . no
C(18) C(17) H(17b) 109.9 . . . no
H(17a) C(17) H(17b) 109.5 . . . no
C(17) C(18) H(18a) 109.3 . . . no
C(17) C(18) H(18b) 109.4 . . . no
C(17) C(18) H(18c) 109.4 . . . no
H(18a) C(18) H(18b) 109.4 . . . no
H(18a) C(18) H(18c) 109.5 . . . no
H(18b) C(18) H(18c) 109.8 . . . no
C(3) C(19) C(20) 123.4(4) . . . yes
C(3) C(19) C(24) 122.2(5) . . . yes
C(20) C(19) C(24) 114.3(5) . . . yes
Cl(1) C(20) C(19) 118.8(4) . . . yes
Cl(1) C(20) C(21) 118.0(5) . . . yes
C(19) C(20) C(21) 123.1(6) . . . yes
C(20) C(21) C(22) 116.6(7) . . . yes
C(20) C(21) H(21) 121.6 . . . no
C(22) C(21) H(21) 121.8 . . . no
C(21) C(22) C(23) 122.8(9) . . . yes
C(21) C(22) H(22) 118.8 . . . no
C(23) C(22) H(22) 118.4 . . . no
C(22) C(23) C(24) 117.9(7) . . . yes
C(22) C(23) H(23) 121.0 . . . no
C(24) C(23) H(23) 121.1 . . . no
Cl(2) C(24) C(19) 119.1(5) . . . yes
Cl(2) C(24) C(23) 115.9(5) . . . yes
C(19) C(24) C(23) 125.0(6) . . . yes
O(3) C(25) O(4) 123.6(5) . . . yes
O(3) C(25) C(7) 110.3(5) . . . yes
O(4) C(25) C(7) 126.1(5) . . . yes
O(3) C(26) C(27) 105.7(5) . . . yes
O(3) C(26) H(26a) 110.4 . . . no
O(3) C(26) H(26b) 110.5 . . . no
C(27) C(26) H(26a) 110.4 . . . no
C(27) C(26) H(26b) 110.4 . . . no
H(26a) C(26) H(26b) 109.5 . . . no
C(26) C(27) H(27a) 109.5 . . . no
C(26) C(27) H(27b) 109.4 . . . no
C(26) C(27) H(27c) 109.5 . . . no
H(27a) C(27) H(27b) 109.5 . . . no
H(27a) C(27) H(27c) 109.5 . . . no
H(27b) C(27) H(27c) 109.4 . . . no
C(8) C(28) C(29) 122.9(5) . . . yes
C(8) C(28) C(33) 122.2(5) . . . yes
C(29) C(28) C(33) 114.9(5) . . . yes
Cl(3) C(29) C(28) 118.9(4) . . . yes
Cl(3) C(29) C(30) 118.3(5) . . . yes
C(28) C(29) C(30) 122.8(6) . . . yes
C(29) C(30) C(31) 117.3(7) . . . yes
C(29) C(30) H(30) 121.4 . . . no
C(31) C(30) H(30) 121.4 . . . no
C(30) C(31) C(32) 123.0(7) . . . yes
C(30) C(31) H(31) 118.6 . . . no
C(32) C(31) H(31) 118.4 . . . no
C(31) C(32) C(33) 117.8(7) . . . yes
C(31) C(32) H(32) 121.0 . . . no
C(33) C(32) H(32) 121.1 . . . no
Cl(4) C(33) C(28) 118.8(5) . . . yes
Cl(4) C(33) C(32) 117.0(5) . . . yes
C(28) C(33) C(32) 124.1(6) . . . yes
O(5) C(34) O(6) 121.2(5) . . . yes
O(5) C(34) C(12) 113.8(4) . . . yes
O(6) C(34) C(12) 125.0(5) . . . yes
O(5) C(35) C(36) 108.0(5) . . . yes
O(5) C(35) H(35a) 109.9 . . . no
O(5) C(35) H(35b) 109.8 . . . no
C(36) C(35) H(35a) 109.9 . . . no
C(36) C(35) H(35b) 109.7 . . . no
H(35a) C(35) H(35b) 109.6 . . . no
C(35) C(36) H(36a) 109.5 . . . no
C(35) C(36) H(36b) 109.4 . . . no
C(35) C(36) H(36c) 109.3 . . . no
H(36a) C(36) H(36b) 109.6 . . . no
H(36a) C(36) H(36c) 109.6 . . . no
H(36b) C(36) H(36c) 109.4 . . . no
C(13) C(37) C(38) 123.7(5) . . . yes
C(13) C(37) C(42) 121.6(4) . . . yes
C(38) C(37) C(42) 114.6(5) . . . yes
Cl(5) C(38) C(37) 118.3(4) . . . yes
Cl(5) C(38) C(39) 119.6(5) . . . yes
C(37) C(38) C(39) 122.2(6) . . . yes
C(38) C(39) C(40) 118.5(6) . . . yes
C(38) C(39) H(39) 120.7 . . . no
C(40) C(39) H(39) 120.8 . . . no
C(39) C(40) C(41) 122.8(7) . . . yes
C(39) C(40) H(40) 118.6 . . . no
C(41) C(40) H(40) 118.6 . . . no
C(40) C(41) C(42) 118.0(6) . . . yes
C(40) C(41) H(41) 121.0 . . . no
C(42) C(41) H(41) 121.0 . . . no
Cl(6) C(42) C(37) 119.2(4) . . . yes
Cl(6) C(42) C(41) 117.0(4) . . . yes
C(37) C(42) C(41) 123.9(5) . . . yes
Cl(7) C(43) C(48) 118.2(5) . . . yes
Cl(7) C(43) C(44) 121.8(6) . . . yes
C(48) C(43) C(44) 120.0(6) . . . yes
C(43) C(48) C(47) 120.0(5) . . . yes
C(43) C(48) H(48) 120.0 . . . no
C(47) C(48) H(48) 120.0 . . . no
C(48) C(47) C(46) 120.0(6) . . . yes
C(48) C(47) H(47) 120.0 . . . no
C(46) C(47) H(47) 120.0 . . . no
C(47) C(46) C(45) 120.0(5) . . . yes
C(47) C(46) H(46) 120.0 . . . no
C(45) C(46) H(46) 120.0 . . . no
C(46) C(45) C(44) 120.0(5) . . . yes
C(46) C(45) H(45) 120.0 . . . no
C(44) C(45) H(45) 120.0 . . . no
C(43) C(44) C(45) 120.0(6) . . . yes
C(43) C(44) H(44) 120.0 . . . no
C(45) C(44) H(44) 120.0 . . . no
Cl(8A) C(49A) C(54A) 125(1) . . . yes
Cl(8A) C(49A) C(50A) 110(1) . . . yes
C(54A) C(49A) C(50A) 120(1) . . . yes
C(49A) C(54A) C(53A) 120(1) . . . yes
C(49A) C(54A) H(54A) 120.0 . . . no
C(53A) C(54A) H(54A) 120.0 . . . no
C(54A) C(53A) C(52A) 120(1) . . . yes
C(54A) C(53A) H(53A) 120.0 . . . no
C(52A) C(53A) H(53A) 120.0 . . . no
C(53A) C(52A) C(51A) 119(1) . . . yes
C(53A) C(52A) H(52A) 120.0 . . . no
C(51A) C(52A) H(52A) 120.0 . . . no
C(52A) C(51A) C(50A) 120(1) . . . yes
C(52A) C(51A) H(51A) 120.0 . . . no
C(50A) C(51A) H(51A) 120.0 . . . no
C(49A) C(50A) C(51A) 119(1) . . . yes
C(49A) C(50A) H(50A) 120.0 . . . no
C(51A) C(50A) H(50A) 120.0 . . . no
Cl(8B) C(49B) C(50B) 124(1) . . . yes
Cl(8B) C(49B) C(54B) 114(1) . . . yes
C(50B) C(49B) C(54B) 120(1) . . . yes
C(49B) C(50B) C(51B) 119(1) . . . yes
C(49B) C(50B) H(50B) 120.0 . . . no
C(51B) C(50B) H(50B) 120.0 . . . no
C(50B) C(51B) C(52B) 120(1) . . . yes
C(50B) C(51B) H(51B) 120.0 . . . no
C(52B) C(51B) H(51B) 120.0 . . . no
C(51B) C(52B) C(53B) 120(1) . . . yes
C(51B) C(52B) H(52B) 120.0 . . . no
C(53B) C(52B) H(52B) 120.0 . . . no
C(52B) C(53B) C(54B) 120(1) . . . yes
C(52B) C(53B) H(53B) 120.0 . . . no
C(54B) C(53B) H(53B) 120.0 . . . no
C(49B) C(54B) C(53B) 119(1) . . . yes
C(49B) C(54B) H(54B) 120.0 . . . no
C(53B) C(54B) H(54B) 120.0 . . . no

loop_
_geom_bond_atom_site_label_1
_geom_bond_atom_site_label_2
_geom_bond_distance
_geom_bond_site_symmetry_1
_geom_bond_site_symmetry_2
_geom_bond_publ_flag
Cl(1) C(20) 1.725(6) . . yes
Cl(2) C(24) 1.727(6) . . yes
Cl(3) C(29) 1.736(6) . . yes
Cl(4) C(33) 1.736(7) . . yes
Cl(5) C(38) 1.731(6) . . yes
Cl(6) C(42) 1.709(6) . . yes
Cl(7) C(43) 1.652(7) . . yes
Cl(8A) C(49A) 1.68(2) . . yes
Cl(8B) C(49B) 1.60(1) . . yes
O(1) C(16) 1.353(6) . . yes
O(1) C(17) 1.446(7) . . yes
O(2) C(16) 1.221(7) . . yes
O(3) C(25) 1.332(7) . . yes
O(3) C(26) 1.447(6) . . yes
O(4) C(25) 1.204(7) . . yes
O(5) C(34) 1.321(6) . . yes
O(5) C(35) 1.465(7) . . yes
O(6) C(34) 1.216(6) . . yes
N(1) C(1) 1.369(6) . . yes
N(1) C(4) 1.385(6) . . yes
N(1) H(1N) 0.951 . . no
N(2) C(6) 1.384(6) . . yes
N(2) C(9) 1.374(6) . . yes
N(2) H(2N) 0.950 . . no
N(3) C(11) 1.360(6) . . yes
N(3) C(14) 1.370(6) . . yes
N(3) H(3N) 0.949 . . no
C(1) C(2) 1.403(7) . . yes
C(1) C(15) 1.486(7) . 3_666 yes
C(2) C(3) 1.444(7) . . yes
C(2) C(16) 1.426(7) . . yes
C(3) C(4) 1.347(7) . . yes
C(3) C(19) 1.477(7) . . yes
C(4) C(5) 1.487(7) . . yes
C(5) C(6) 1.503(7) . . yes
C(5) H(5a) 0.950 . . no
C(5) H(5b) 0.951 . . no
C(6) C(7) 1.368(7) . . yes
C(7) C(8) 1.439(7) . . yes
C(7) C(25) 1.473(7) . . yes
C(8) C(9) 1.370(7) . . yes
C(8) C(28) 1.480(7) . . yes
C(9) C(10) 1.500(7) . . yes
C(10) C(11) 1.528(6) . . yes
C(10) H(10a) 0.950 . . no
C(10) H(10b) 0.950 . . no
C(11) C(12) 1.372(7) . . yes
C(12) C(13) 1.439(6) . . yes
C(12) C(34) 1.449(7) . . yes
C(13) C(14) 1.364(7) . . yes
C(13) C(37) 1.483(7) . . yes
C(14) C(15) 1.510(7) . . yes
C(15) H(15a) 0.949 . . no
C(15) H(15b) 0.950 . . no
C(17) C(18) 1.47(1) . . yes
C(17) H(17a) 0.951 . . no
C(17) H(17b) 0.949 . . no
C(18) H(18a) 0.952 . . no
C(18) H(18b) 0.949 . . no
C(18) H(18c) 0.948 . . no
C(19) C(20) 1.396(8) . . yes
C(19) C(24) 1.374(8) . . yes
C(20) C(21) 1.37(1) . . yes
C(21) C(22) 1.41(1) . . yes
C(21) H(21) 0.951 . . no
C(22) C(23) 1.32(2) . . yes
C(22) H(22) 0.950 . . no
C(23) C(24) 1.36(1) . . yes
C(23) H(23) 0.949 . . no
C(26) C(27) 1.483(10) . . yes
C(26) H(26a) 0.951 . . no
C(26) H(26b) 0.949 . . no
C(27) H(27a) 0.950 . . no
C(27) H(27b) 0.950 . . no
C(27) H(27c) 0.950 . . no
C(28) C(29) 1.375(8) . . yes
C(28) C(33) 1.406(8) . . yes
C(29) C(30) 1.409(9) . . yes
C(30) C(31) 1.38(1) . . yes
C(30) H(30) 0.951 . . no
C(31) C(32) 1.34(1) . . yes
C(31) H(31) 0.950 . . no
C(32) C(33) 1.370(10) . . yes
C(32) H(32) 0.949 . . no
C(35) C(36) 1.475(10) . . yes
C(35) H(35a) 0.949 . . no
C(35) H(35b) 0.950 . . no
C(36) H(36a) 0.948 . . no
C(36) H(36b) 0.951 . . no
C(36) H(36c) 0.950 . . no
C(37) C(38) 1.405(8) . . yes
C(37) C(42) 1.396(7) . . yes
C(38) C(39) 1.376(10) . . yes
C(39) C(40) 1.37(1) . . yes
C(39) H(39) 0.949 . . no
C(40) C(41) 1.34(1) . . yes
C(40) H(40) 0.950 . . no
C(41) C(42) 1.375(8) . . yes
C(41) H(41) 0.950 . . no
C(43) C(48) 1.39(1) . . yes
C(43) C(44) 1.395(9) . . yes
C(48) C(47) 1.395(10) . . yes
C(48) H(48) 0.950 . . no
C(47) C(46) 1.395(9) . . yes
C(47) H(47) 0.950 . . no
C(46) C(45) 1.39(1) . . yes
C(46) H(46) 0.950 . . no
C(45) C(44) 1.39(1) . . yes
C(45) H(45) 0.950 . . no
C(44) H(44) 0.950 . . no
C(49A) C(54A) 1.39(3) . . yes
C(49A) C(50A) 1.39(2) . . yes
C(54A) C(53A) 1.39(2) . . yes
C(54A) H(54A) 0.950 . . no
C(53A) C(52A) 1.39(2) . . yes
C(53A) H(53A) 0.950 . . no
C(52A) C(51A) 1.39(2) . . yes
C(52A) H(52A) 0.950 . . no
C(51A) C(50A) 1.39(2) . . yes
C(51A) H(51A) 0.950 . . no
C(50A) H(50A) 0.950 . . no
C(49B) C(50B) 1.39(2) . . yes
C(49B) C(54B) 1.39(2) . . yes
C(50B) C(51B) 1.39(2) . . yes
C(50B) H(50B) 0.950 . . no
C(51B) C(52B) 1.39(2) . . yes
C(51B) H(51B) 0.950 . . no
C(52B) C(53B) 1.39(2) . . yes
C(52B) H(52B) 0.950 . . no
C(53B) C(54B) 1.39(2) . . yes
C(53B) H(53B) 0.950 . . no
C(54B) H(54B) 0.950 . . no

loop_
_geom_contact_atom_site_label_1
_geom_contact_atom_site_label_2
_geom_contact_distance
_geom_contact_site_symmetry_1
_geom_contact_site_symmetry_2
_geom_contact_publ_flag
Cl(1) Cl(8A) 3.138(10) . 3_667 ?
Cl(4) C(52B) 3.50(2) . 2_556 ?
Cl(4) C(41) 3.576(7) . 4_565 ?
Cl(4) C(51A) 3.60(2) . . ?
Cl(6) C(47) 3.562(6) . . ?
Cl(6) C(46) 3.587(6) . . ?
Cl(7) O(4) 3.343(6) . 4_464 ?
Cl(7) C(25) 3.545(6) . 4_464 ?
Cl(8B) C(23) 3.50(1) . . ?
O(5) C(21) 3.543(9) . 2_556 ?
O(6) C(52A) 3.29(1) . . ?
N(1) C(27) 3.427(8) . 2_646 ?
C(23) C(53A) 3.50(2) . 2_546 ?

loop_
_geom_hbond_atom_site_label_D
_geom_hbond_atom_site_label_H
_geom_hbond_atom_site_label_A
_geom_hbond_site_symmetry_D
_geom_hbond_site_symmetry_H
_geom_hbond_site_symmetry_A
_geom_hbond_distance_DH
_geom_hbond_distance_HA
_geom_hbond_distance_DA
_geom_hbond_angle_DHA
_geom_hbond_publ_flag
N(1) H(1N) O(4) . . . 0.950 2.085 2.891(5) 141.699 no
N(2) H(2N) O(6) . . . 0.950 2.088 2.891(5) 141.275 no
N(3) H(3N) O(2) . . 3_666 0.949 2.106 2.913(5) 141.973 no

loop_
_geom_torsion_atom_site_label_1
_geom_torsion_atom_site_label_2
_geom_torsion_atom_site_label_3
_geom_torsion_atom_site_label_4
_geom_torsion
_geom_torsion_site_symmetry_1
_geom_torsion_site_symmetry_2
_geom_torsion_site_symmetry_3
_geom_torsion_site_symmetry_4
_geom_torsion_publ_flag
Cl(1) C(20) C(19) C(3) -1.7(7) . . . . yes
Cl(1) C(20) C(19) C(24) 178.6(4) . . . . yes
Cl(1) C(20) C(21) C(22) -176.3(7) . . . . yes
Cl(2) C(24) C(19) C(3) -0.4(7) . . . . yes
Cl(2) C(24) C(19) C(20) 179.3(4) . . . . yes
Cl(2) C(24) C(23) C(22) -178.6(8) . . . . yes
Cl(3) C(29) C(28) C(8) 1.7(7) . . . . yes
Cl(3) C(29) C(28) C(33) -180.0(4) . . . . yes
Cl(3) C(29) C(30) C(31) -178.3(5) . . . . yes
Cl(4) C(33) C(28) C(8) -1.1(7) . . . . yes
Cl(4) C(33) C(28) C(29) -179.4(4) . . . . yes
Cl(4) C(33) C(32) C(31) 177.1(6) . . . . yes
Cl(5) C(38) C(37) C(13) -3.0(7) . . . . yes
Cl(5) C(38) C(37) C(42) 176.3(4) . . . . yes
Cl(5) C(38) C(39) C(40) -177.6(5) . . . . yes
Cl(6) C(42) C(37) C(13) 1.8(6) . . . . yes
Cl(6) C(42) C(37) C(38) -177.6(4) . . . . yes
Cl(6) C(42) C(41) C(40) -179.7(5) . . . . yes
Cl(7) C(43) C(48) C(47) -179.7(5) . . . . yes
Cl(7) C(43) C(44) C(45) 179.7(5) . . . . yes
Cl(8A) C(49A) C(54A) C(53A) -156(1) . . . . yes
Cl(8A) C(49A) C(50A) C(51A) 159(1) . . . . yes
Cl(8B) C(49B) C(50B) C(51B) 174(1) . . . . yes
Cl(8B) C(49B) C(54B) C(53B) -175(1) . . . . yes
O(1) C(16) C(2) C(1) 167.1(4) . . . . yes
O(1) C(16) C(2) C(3) -12.4(7) . . . . yes
O(2) C(16) O(1) C(17) -3.1(7) . . . . yes
O(2) C(16) C(2) C(1) -13.1(8) . . . . yes
O(2) C(16) C(2) C(3) 167.3(5) . . . . yes
O(3) C(25) C(7) C(6) -171.7(4) . . . . yes
O(3) C(25) C(7) C(8) 13.2(7) . . . . yes
O(4) C(25) O(3) C(26) 5.5(7) . . . . yes
O(4) C(25) C(7) C(6) 7.9(8) . . . . yes
O(4) C(25) C(7) C(8) -167.2(5) . . . . yes
O(5) C(34) C(12) C(11) 167.3(5) . . . . yes
O(5) C(34) C(12) C(13) -13.1(7) . . . . yes
O(6) C(34) O(5) C(35) -1.1(7) . . . . yes
O(6) C(34) C(12) C(11) -12.5(8) . . . . yes
O(6) C(34) C(12) C(13) 167.1(5) . . . . yes
N(1) C(1) C(2) C(3) -0.3(5) . . . . yes
N(1) C(1) C(2) C(16) -180.0(4) . . . . yes
N(1) C(1) C(15) C(14) -97.7(5) . . 3_666 3_666 yes
N(1) C(4) C(3) C(2) 0.4(5) . . . . yes
N(1) C(4) C(3) C(19) -179.1(4) . . . . yes
N(1) C(4) C(5) C(6) 63.3(6) . . . . yes
N(2) C(6) C(5) C(4) 96.8(5) . . . . yes
N(2) C(6) C(7) C(8) -1.1(5) . . . . yes
N(2) C(6) C(7) C(25) -177.0(4) . . . . yes
N(2) C(9) C(8) C(7) -0.6(5) . . . . yes
N(2) C(9) C(8) C(28) -175.1(5) . . . . yes
N(2) C(9) C(10) C(11) -59.6(6) . . . . yes
N(3) C(11) C(10) C(9) -99.1(5) . . . . yes
N(3) C(11) C(12) C(13) 1.3(5) . . . . yes
N(3) C(11) C(12) C(34) -179.0(4) . . . . yes
N(3) C(14) C(13) C(12) 0.7(5) . . . . yes
N(3) C(14) C(13) C(37) 175.3(4) . . . . yes
N(3) C(14) C(15) C(1) 61.6(6) . . . 3_666 yes
C(1) N(1) C(4) C(3) -0.6(5) . . . . yes
C(1) N(1) C(4) C(5) 176.4(4) . . . . yes
C(1) C(2) C(3) C(4) -0.1(5) . . . . yes
C(1) C(2) C(3) C(19) 179.4(4) . . . . yes
C(1) C(15) C(14) C(13) 119.5(6) . 3_666 3_666 3_666 yes
C(2) C(1) N(1) C(4) 0.6(5) . . . . yes
C(2) C(1) C(15) C(14) 86.2(7) . . 3_666 3_666 yes
C(2) C(3) C(4) C(5) -176.2(5) . . . . yes
C(2) C(3) C(19) C(20) 84.1(7) . . . . yes
C(2) C(3) C(19) C(24) -96.2(6) . . . . yes
C(2) C(16) O(1) C(17) 176.7(4) . . . . yes
C(3) C(2) C(1) C(15) 176.2(5) . . . 3_666 yes
C(3) C(4) C(5) C(6) -120.5(6) . . . . yes
C(3) C(19) C(20) C(21) 177.0(6) . . . . yes
C(3) C(19) C(24) C(23) 179.7(6) . . . . yes
C(4) N(1) C(1) C(15) -176.4(4) . . . 3_666 yes
C(4) C(3) C(2) C(16) 179.6(5) . . . . yes
C(4) C(3) C(19) C(20) -96.5(6) . . . . yes
C(4) C(3) C(19) C(24) 83.2(7) . . . . yes
C(4) C(5) C(6) C(7) -90.2(6) . . . . yes
C(5) C(4) C(3) C(19) 4.3(8) . . . . yes
C(5) C(6) N(2) C(9) 175.4(4) . . . . yes
C(5) C(6) C(7) C(8) -174.9(5) . . . . yes
C(5) C(6) C(7) C(25) 9.2(8) . . . . yes
C(6) N(2) C(9) C(8) -0.1(5) . . . . yes
C(6) N(2) C(9) C(10) -178.9(4) . . . . yes
C(6) C(7) C(8) C(9) 1.1(5) . . . . yes
C(6) C(7) C(8) C(28) 175.6(5) . . . . yes
C(7) C(6) N(2) C(9) 0.8(5) . . . . yes
C(7) C(8) C(9) C(10) 178.0(5) . . . . yes
C(7) C(8) C(28) C(29) 100.4(6) . . . . yes
C(7) C(8) C(28) C(33) -77.8(7) . . . . yes
C(7) C(25) O(3) C(26) -174.8(4) . . . . yes
C(8) C(9) C(10) C(11) 121.9(5) . . . . yes
C(8) C(28) C(29) C(30) -175.5(5) . . . . yes
C(8) C(28) C(33) C(32) 176.0(6) . . . . yes
C(9) C(8) C(7) C(25) 176.8(5) . . . . yes
C(9) C(8) C(28) C(29) -86.2(7) . . . . yes
C(9) C(8) C(28) C(33) 95.6(6) . . . . yes
C(9) C(10) C(11) C(12) 88.6(6) . . . . yes
C(10) C(9) C(8) C(28) 3.5(8) . . . . yes
C(10) C(11) N(3) C(14) -174.9(4) . . . . yes
C(10) C(11) C(12) C(13) 174.2(5) . . . . yes
C(10) C(11) C(12) C(34) -6.1(8) . . . . yes
C(11) N(3) C(14) C(13) 0.1(5) . . . . yes
C(11) N(3) C(14) C(15) 179.2(4) . . . . yes
C(11) C(12) C(13) C(14) -1.3(5) . . . . yes
C(11) C(12) C(13) C(37) -175.7(5) . . . . yes
C(12) C(11) N(3) C(14) -0.9(5) . . . . yes
C(12) C(13) C(14) C(15) -178.3(5) . . . . yes
C(12) C(13) C(37) C(38) -97.6(6) . . . . yes
C(12) C(13) C(37) C(42) 83.1(7) . . . . yes
C(12) C(34) O(5) C(35) 179.1(4) . . . . yes
C(13) C(37) C(38) C(39) 176.4(5) . . . . yes
C(13) C(37) C(42) C(41) -177.7(5) . . . . yes
C(14) C(13) C(12) C(34) 179.1(5) . . . . yes
C(14) C(13) C(37) C(38) 88.9(7) . . . . yes
C(14) C(13) C(37) C(42) -90.4(6) . . . . yes
C(15) C(1) C(2) C(16) 3.4(8) . 3_666 3_666 3_666 yes
C(15) C(14) C(13) C(37) -3.7(8) . . . . yes
C(16) O(1) C(17) C(18) 163.2(5) . . . . yes
C(16) C(2) C(3) C(19) -0.9(8) . . . . yes
C(19) C(20) C(21) C(22) 5(1) . . . . yes
C(19) C(24) C(23) C(22) 1(1) . . . . yes
C(20) C(19) C(24) C(23) -0.5(9) . . . . yes
C(20) C(21) C(22) C(23) -4(1) . . . . yes
C(21) C(20) C(19) C(24) -2.8(8) . . . . yes
C(21) C(22) C(23) C(24) 1(1) . . . . yes
C(25) O(3) C(26) C(27) 154.7(5) . . . . yes
C(25) C(7) C(8) C(28) -8.7(8) . . . . yes
C(28) C(29) C(30) C(31) -1.1(9) . . . . yes
C(28) C(33) C(32) C(31) 0(1) . . . . yes
C(29) C(28) C(33) C(32) -2.3(8) . . . . yes
C(29) C(30) C(31) C(32) -1(1) . . . . yes
C(30) C(29) C(28) C(33) 2.9(8) . . . . yes
C(30) C(31) C(32) C(33) 2(1) . . . . yes
C(34) O(5) C(35) C(36) -172.8(5) . . . . yes
C(34) C(12) C(13) C(37) 4.7(8) . . . . yes
C(37) C(38) C(39) C(40) 2.9(9) . . . . yes
C(37) C(42) C(41) C(40) -0.2(9) . . . . yes
C(38) C(37) C(42) C(41) 2.9(7) . . . . yes
C(38) C(39) C(40) C(41) 0(1) . . . . yes
C(39) C(38) C(37) C(42) -4.2(8) . . . . yes
C(39) C(40) C(41) C(42) -1(1) . . . . yes
C(43) C(48) C(47) C(46) 0.0(9) . . . . yes
C(43) C(44) C(45) C(46) 0.0(10) . . . . yes
C(48) C(43) C(44) C(45) 0.0(10) . . . . yes
C(48) C(47) C(46) C(45) 0.0(9) . . . . yes
C(47) C(48) C(43) C(44) 0.0(9) . . . . yes
C(47) C(46) C(45) C(44) 0.0(9) . . . . yes
C(49A) C(54A) C(53A) C(52A) 0(2) . . . . yes
C(49A) C(50A) C(51A) C(52A) 0(2) . . . . yes
C(54A) C(49A) C(50A) C(51A) 0(2) . . . . yes
C(54A) C(53A) C(52A) C(51A) 0(2) . . . . yes
C(53A) C(54A) C(49A) C(50A) 0(2) . . . . yes
C(53A) C(52A) C(51A) C(50A) 0(2) . . . . yes
C(49B) C(50B) C(51B) C(52B) 0(2) . . . . yes
C(49B) C(54B) C(53B) C(52B) 0(2) . . . . yes
C(50B) C(49B) C(54B) C(53B) 0(2) . . . . yes
C(50B) C(51B) C(52B) C(53B) 0(2) . . . . yes
C(51B) C(50B) C(49B) C(54B) 0(2) . . . . yes
C(51B) C(52B) C(53B) C(54B) 0(2) . . . . yes

loop_
_cod_changelog_entry_id
_cod_changelog_entry_author
_cod_changelog_entry_date
_cod_changelog_entry_text
1 'Vaitkus, Antanas' 2025-01-07T10:03:17+02:00 'Updated bibliographic information.'
